data_2214122
loop_
_publ_author_name
'Shou-Xing Wang'

_publ_section_title
{2-[2-(Piperidin-1-yl)ethyliminomethyl]phenolato-\k^3^<i>N</i>,<i>N</i>',<i>O</i>}(thiocyanato-\k<i>N</i>)nickel(II)
_journal_coeditor_code CI2396
_journal_issue 7
_journal_name_full 'Acta Crystallographica Section E'
_journal_page_first m1946
_journal_page_last m1946
_journal_paper_doi 10.1107/S1600536807029340
_journal_volume 63
_journal_year 2007
_chemical_formula_iupac '[Ni (C14 H19 N2 O) (N C S)]'
_chemical_formula_moiety 'C15 H19 N3 Ni O S'
_chemical_formula_sum 'C15 H19 N3 Ni O S'
_chemical_formula_weight 348.10
_chemical_name_systematic
;
{2-[2-(Piperidin-1-yl)ethyliminomethyl]phenolato-\k^3^N,N',O}(thiocyanato-
\kN)nickel(II)
;
_space_group_IT_number 61
_symmetry_cell_setting orthorhombic
_symmetry_space_group_name_Hall '-P 2ac 2ab'
_symmetry_space_group_name_H-M 'P b c a'
_atom_sites_solution_hydrogens geom
_atom_sites_solution_primary direct
_atom_sites_solution_secondary difmap
_audit_creation_method SHELXL-97
_cell_angle_alpha 90.00
_cell_angle_beta 90.00
_cell_angle_gamma 90.00
_cell_formula_units_Z 8
_cell_length_a 12.997(3)
_cell_length_b 12.525(3)
_cell_length_c 19.386(4)
_cell_measurement_reflns_used 3068
_cell_measurement_temperature 298(2)
_cell_measurement_theta_max 25.4
_cell_measurement_theta_min 2.5
_cell_volume 3155.8(12)
_computing_cell_refinement 'SAINT (Siemens, 1996)'
_computing_data_collection 'SMART (Siemens, 1996)'
_computing_data_reduction SAINT
_computing_molecular_graphics 'SHELXTL (Sheldrick, 1997b)'
_computing_publication_material SHELXL97
_computing_structure_refinement 'SHELXL97 (Sheldrick, 1997a)'
_computing_structure_solution 'SHELXS97 (Sheldrick, 1997a)'
_diffrn_ambient_temperature 298(2)
_diffrn_measured_fraction_theta_full 0.987
_diffrn_measured_fraction_theta_max 0.987
_diffrn_measurement_device_type 'Bruker SMART APEX area-detector'
_diffrn_measurement_method \w
_diffrn_radiation_monochromator graphite
_diffrn_radiation_source 'fine-focus sealed tube'
_diffrn_radiation_type MoK\a
_diffrn_radiation_wavelength 0.71073
_diffrn_reflns_av_R_equivalents 0.0542
_diffrn_reflns_av_sigmaI/netI 0.0469
_diffrn_reflns_limit_h_max 16
_diffrn_reflns_limit_h_min -16
_diffrn_reflns_limit_k_max 16
_diffrn_reflns_limit_k_min -16
_diffrn_reflns_limit_l_max 25
_diffrn_reflns_limit_l_min -16
_diffrn_reflns_number 18388
_diffrn_reflns_theta_full 27.50
_diffrn_reflns_theta_max 27.50
_diffrn_reflns_theta_min 2.10
_exptl_absorpt_coefficient_mu 1.363
_exptl_absorpt_correction_T_max 0.670
_exptl_absorpt_correction_T_min 0.618
_exptl_absorpt_correction_type multi-scan
_exptl_absorpt_process_details '(SADABS; Sheldrick, 1996)'
_exptl_crystal_colour red
_exptl_crystal_density_diffrn 1.465
_exptl_crystal_density_method 'not measured'
_exptl_crystal_description Block
_exptl_crystal_F_000 1456
_exptl_crystal_size_max 0.37
_exptl_crystal_size_mid 0.32
_exptl_crystal_size_min 0.30
_refine_diff_density_max 0.510
_refine_diff_density_min -0.354
_refine_ls_extinction_method none
_refine_ls_goodness_of_fit_ref 1.020
_refine_ls_hydrogen_treatment constr
_refine_ls_matrix_type full
_refine_ls_number_parameters 190
_refine_ls_number_reflns 3587
_refine_ls_number_restraints 0
_refine_ls_restrained_S_all 1.020
_refine_ls_R_factor_all 0.0698
_refine_ls_R_factor_gt 0.0427
_refine_ls_shift/su_max 0.001
_refine_ls_shift/su_mean 0.000
_refine_ls_structure_factor_coef Fsqd
_refine_ls_weighting_details 'calc w=1/[\s^2^(Fo^2^)+(0.0516P)^2^] where P=(Fo^2^+2Fc^2^)/3'
_refine_ls_weighting_scheme calc
_refine_ls_wR_factor_gt 0.0952
_refine_ls_wR_factor_ref 0.1070
_reflns_number_gt 2494
_reflns_number_total 3587
_reflns_threshold_expression I>2\s(I)
_cod_data_source_file ci2396.cif
_cod_data_source_block I
_cod_depositor_comments
;
The following automatic conversions were performed:
'_symmetry_cell_setting' value 'Orthorhombic' changed to 'orthorhombic'
according to '/home/saulius/struct/CIF-dictionaries/cif_core.dic'
dictionary named 'cif_core.dic' version 2.4.1 from 2010-06-29.

Automatic conversion script
Id: cif_fix_enum 1527 2010-12-29 10:47:43Z saulius 

The following automatic conversions were performed:

'_symmetry_cell_setting' value 'Orthorhombic' changed to
'orthorhombic' according to
/home/saulius/struct/CIF-dictionaries/cif_core.dic dictionary named
'cif_core.dic' version 2.4.1 from 2010-06-29.

Automatic conversion script
Id: cif_fix_values 1715 2011-07-08 13:25:40Z adriana 
;
_cod_original_cell_volume 3155.8(11)
_cod_database_code 2214122
_cod_database_fobs_code 2214122

loop_
_symmetry_equiv_pos_as_xyz
'x, y, z'
'-x+1/2, -y, z+1/2'
'-x, y+1/2, -z+1/2'
'x+1/2, -y+1/2, -z'
'-x, -y, -z'
'x-1/2, y, -z-1/2'
'x, -y-1/2, z-1/2'
'-x-1/2, y-1/2, z'

loop_
_atom_site_type_symbol
_atom_site_label
_atom_site_fract_x
_atom_site_fract_y
_atom_site_fract_z
_atom_site_U_iso_or_equiv
_atom_site_adp_type
_atom_site_calc_flag
_atom_site_refinement_flags
_atom_site_occupancy
Ni Ni1 0.11596(2) 0.56364(3) 0.162861(19) 0.03658(13) Uani d . 1
S S1 -0.00585(8) 0.49582(7) 0.38329(4) 0.0652(3) Uani d . 1
O O1 0.05319(15) 0.43892(14) 0.13658(11) 0.0459(5) Uani d . 1
N N1 0.18173(17) 0.58278(17) 0.07974(12) 0.0409(6) Uani d . 1
N N2 0.18420(15) 0.69534(17) 0.19361(12) 0.0373(5) Uani d . 1
N N3 0.05700(18) 0.54126(18) 0.25004(14) 0.0465(6) Uani d . 1
C C1 0.1120(2) 0.4304(2) 0.01950(16) 0.0428(7) Uani d . 1
C C2 0.0550(2) 0.3924(2) 0.07622(15) 0.0382(6) Uani d . 1
C C3 -0.0010(2) 0.2974(2) 0.06736(16) 0.0455(7) Uani d . 1
H H3 -0.0393 0.2707 0.1040 0.055 Uiso calc R 1
C C4 -0.0004(2) 0.2436(2) 0.00622(16) 0.0508(8) Uani d . 1
H H4 -0.0379 0.1807 0.0021 0.061 Uiso calc R 1
C C5 0.0552(2) 0.2813(3) -0.05009(17) 0.0563(9) Uani d . 1
H H5 0.0552 0.2442 -0.0917 0.068 Uiso calc R 1
C C6 0.1096(2) 0.3739(3) -0.04300(16) 0.0523(8) Uani d . 1
H H6 0.1461 0.4001 -0.0806 0.063 Uiso calc R 1
C C7 0.1740(2) 0.5242(2) 0.02556(16) 0.0462(7) Uani d . 1
H H7 0.2119 0.5446 -0.0129 0.055 Uiso calc R 1
C C8 0.2543(2) 0.6728(2) 0.07842(17) 0.0511(8) Uani d . 1
H H8A 0.2566 0.7043 0.0327 0.061 Uiso calc R 1
H H8B 0.3229 0.6487 0.0905 0.061 Uiso calc R 1
C C9 0.2168(2) 0.7523(2) 0.12972(14) 0.0475(7) Uani d . 1
H H9A 0.1591 0.7917 0.1107 0.057 Uiso calc R 1
H H9B 0.2712 0.8026 0.1405 0.057 Uiso calc R 1
C C10 0.2741(2) 0.6595(2) 0.23558(16) 0.0450(7) Uani d . 1
H H10A 0.3201 0.6186 0.2063 0.054 Uiso calc R 1
H H10B 0.2497 0.6123 0.2718 0.054 Uiso calc R 1
C C11 0.3344(2) 0.7504(3) 0.26836(16) 0.0535(8) Uani d . 1
H H11A 0.3669 0.7925 0.2325 0.064 Uiso calc R 1
H H11B 0.3881 0.7212 0.2975 0.064 Uiso calc R 1
C C12 0.2646(2) 0.8218(3) 0.31126(18) 0.0597(9) Uani d . 1
H H12A 0.2378 0.7822 0.3503 0.072 Uiso calc R 1
H H12B 0.3035 0.8822 0.3287 0.072 Uiso calc R 1
C C13 0.1766(2) 0.8611(2) 0.26675(17) 0.0512(8) Uani d . 1
H H13A 0.1302 0.9040 0.2945 0.061 Uiso calc R 1
H H13B 0.2034 0.9058 0.2301 0.061 Uiso calc R 1
C C14 0.11822(19) 0.7684(2) 0.23584(16) 0.0422(7) Uani d . 1
H H14A 0.0868 0.7277 0.2728 0.051 Uiso calc R 1
H H14B 0.0634 0.7961 0.2070 0.051 Uiso calc R 1
C C15 0.0307(2) 0.5216(2) 0.30525(16) 0.0405(7) Uani d . 1

loop_
_atom_site_aniso_label
_atom_site_aniso_U_11
_atom_site_aniso_U_22
_atom_site_aniso_U_33
_atom_site_aniso_U_12
_atom_site_aniso_U_13
_atom_site_aniso_U_23
Ni1 0.0351(2) 0.0358(2) 0.0388(2) -0.00503(14) 0.00431(15) 0.00423(16)
S1 0.0955(7) 0.0548(5) 0.0454(5) 0.0077(5) 0.0229(5) 0.0067(4)
O1 0.0569(13) 0.0419(11) 0.0388(12) -0.0127(9) 0.0085(10) 0.0004(9)
N1 0.0376(12) 0.0401(13) 0.0448(15) -0.0040(10) 0.0058(11) 0.0084(11)
N2 0.0307(11) 0.0364(12) 0.0448(14) -0.0035(9) 0.0010(10) 0.0048(11)
N3 0.0522(15) 0.0421(14) 0.0451(16) -0.0119(11) 0.0063(12) 0.0000(12)
C1 0.0447(16) 0.0452(17) 0.0386(17) 0.0032(13) 0.0001(13) 0.0036(14)
C2 0.0373(14) 0.0391(15) 0.0380(17) 0.0060(12) -0.0026(12) 0.0036(13)
C3 0.0475(16) 0.0443(16) 0.0448(18) -0.0041(13) -0.0035(14) 0.0025(15)
C4 0.0528(17) 0.0485(18) 0.051(2) -0.0015(15) -0.0117(16) -0.0030(16)
C5 0.066(2) 0.060(2) 0.042(2) 0.0033(17) -0.0084(16) -0.0080(16)
C6 0.0557(18) 0.064(2) 0.0369(18) 0.0027(16) 0.0013(14) 0.0019(16)
C7 0.0455(17) 0.0488(17) 0.0441(18) 0.0010(14) 0.0128(14) 0.0110(15)
C8 0.0512(17) 0.0498(19) 0.052(2) -0.0133(14) 0.0111(15) 0.0096(15)
C9 0.0443(16) 0.0425(16) 0.056(2) -0.0094(13) 0.0004(14) 0.0098(16)
C10 0.0353(14) 0.0427(16) 0.057(2) 0.0033(12) -0.0036(13) 0.0043(14)
C11 0.0348(14) 0.063(2) 0.062(2) -0.0071(14) -0.0099(14) 0.0069(18)
C12 0.0524(19) 0.061(2) 0.066(2) -0.0174(16) -0.0054(16) -0.0108(17)
C13 0.0463(16) 0.0372(16) 0.070(2) -0.0025(13) 0.0010(16) -0.0051(15)
C14 0.0330(13) 0.0384(16) 0.055(2) 0.0009(11) -0.0015(13) -0.0005(14)
C15 0.0441(15) 0.0291(14) 0.0484(19) -0.0019(12) 0.0036(14) -0.0033(14)

loop_
_atom_type_symbol
_atom_type_description
_atom_type_scat_dispersion_real
_atom_type_scat_dispersion_imag
_atom_type_scat_source
C C 0.0033 0.0016 'International Tables Vol C Tables 4.2.6.8 and 6.1.1.4'
H H 0.0000 0.0000 'International Tables Vol C Tables 4.2.6.8 and 6.1.1.4'
N N 0.0061 0.0033 'International Tables Vol C Tables 4.2.6.8 and 6.1.1.4'
O O 0.0106 0.0060 'International Tables Vol C Tables 4.2.6.8 and 6.1.1.4'
S S 0.1246 0.1234 'International Tables Vol C Tables 4.2.6.8 and 6.1.1.4'
Ni Ni 0.3393 1.1124 'International Tables Vol C Tables 4.2.6.8 and 6.1.1.4'

loop_
_geom_angle_atom_site_label_1
_geom_angle_atom_site_label_2
_geom_angle_atom_site_label_3
_geom_angle
_geom_angle_publ_flag
O1 Ni1 N1 94.26(10) y
O1 Ni1 N3 86.63(9) y
N1 Ni1 N3 176.32(10) y
O1 Ni1 N2 178.33(9) y
N1 Ni1 N2 86.94(10) y
N3 Ni1 N2 92.09(10) y
C2 O1 Ni1 128.31(18) ?
C7 N1 C8 118.3(2) ?
C7 N1 Ni1 127.2(2) ?
C8 N1 Ni1 114.41(19) ?
C9 N2 C10 112.0(2) ?
C9 N2 C14 108.9(2) ?
C10 N2 C14 109.5(2) ?
C9 N2 Ni1 106.12(17) ?
C10 N2 Ni1 105.41(16) ?
C14 N2 Ni1 114.86(15) ?
C15 N3 Ni1 172.4(2) ?
C6 C1 C2 119.4(3) ?
C6 C1 C7 119.9(3) ?
C2 C1 C7 120.7(3) ?
O1 C2 C3 118.5(3) ?
O1 C2 C1 123.9(3) ?
C3 C2 C1 117.6(3) ?
C4 C3 C2 121.5(3) ?
C4 C3 H3 119.3 ?
C2 C3 H3 119.3 ?
C3 C4 C5 121.1(3) ?
C3 C4 H4 119.4 ?
C5 C4 H4 119.4 ?
C6 C5 C4 118.6(3) ?
C6 C5 H5 120.7 ?
C4 C5 H5 120.7 ?
C5 C6 C1 121.8(3) ?
C5 C6 H6 119.1 ?
C1 C6 H6 119.1 ?
N1 C7 C1 125.5(3) ?
N1 C7 H7 117.3 ?
C1 C7 H7 117.3 ?
N1 C8 C9 106.9(2) ?
N1 C8 H8A 110.3 ?
C9 C8 H8A 110.3 ?
N1 C8 H8B 110.3 ?
C9 C8 H8B 110.3 ?
H8A C8 H8B 108.6 ?
C8 C9 N2 109.1(2) ?
C8 C9 H9A 109.9 ?
N2 C9 H9A 109.9 ?
C8 C9 H9B 109.9 ?
N2 C9 H9B 109.9 ?
H9A C9 H9B 108.3 ?
N2 C10 C11 113.9(2) ?
N2 C10 H10A 108.8 ?
C11 C10 H10A 108.8 ?
N2 C10 H10B 108.8 ?
C11 C10 H10B 108.8 ?
H10A C10 H10B 107.7 ?
C10 C11 C12 111.2(2) ?
C10 C11 H11A 109.4 ?
C12 C11 H11A 109.4 ?
C10 C11 H11B 109.4 ?
C12 C11 H11B 109.4 ?
H11A C11 H11B 108.0 ?
C13 C12 C11 109.3(3) ?
C13 C12 H12A 109.8 ?
C11 C12 H12A 109.8 ?
C13 C12 H12B 109.8 ?
C11 C12 H12B 109.8 ?
H12A C12 H12B 108.3 ?
C14 C13 C12 110.8(2) ?
C14 C13 H13A 109.5 ?
C12 C13 H13A 109.5 ?
C14 C13 H13B 109.5 ?
C12 C13 H13B 109.5 ?
H13A C13 H13B 108.1 ?
N2 C14 C13 113.5(2) ?
N2 C14 H14A 108.9 ?
C13 C14 H14A 108.9 ?
N2 C14 H14B 108.9 ?
C13 C14 H14B 108.9 ?
H14A C14 H14B 107.7 ?
N3 C15 S1 179.2(3) ?

loop_
_geom_bond_atom_site_label_1
_geom_bond_atom_site_label_2
_geom_bond_distance
_geom_bond_publ_flag
Ni1 O1 1.8344(19) y
Ni1 N1 1.840(2) y
Ni1 N3 1.877(3) y
Ni1 N2 1.965(2) y
S1 C15 1.619(3) ?
O1 C2 1.307(3) ?
N1 C7 1.285(4) ?
N1 C8 1.470(3) ?
N2 C9 1.491(3) ?
N2 C10 1.493(3) ?
N2 C14 1.498(3) ?
N3 C15 1.150(3) ?
C1 C6 1.404(4) ?
C1 C2 1.409(4) ?
C1 C7 1.429(4) ?
C2 C3 1.405(4) ?
C3 C4 1.363(4) ?
C3 H3 0.93 ?
C4 C5 1.392(4) ?
C4 H4 0.93 ?
C5 C6 1.365(4) ?
C5 H5 0.93 ?
C6 H6 0.93 ?
C7 H7 0.93 ?
C8 C9 1.490(4) ?
C8 H8A 0.97 ?
C8 H8B 0.97 ?
C9 H9A 0.97 ?
C9 H9B 0.97 ?
C10 C11 1.521(4) ?
C10 H10A 0.97 ?
C10 H10B 0.97 ?
C11 C12 1.522(4) ?
C11 H11A 0.97 ?
C11 H11B 0.97 ?
C12 C13 1.515(4) ?
C12 H12A 0.97 ?
C12 H12B 0.97 ?
C13 C14 1.511(4) ?
C13 H13A 0.97 ?
C13 H13B 0.97 ?
C14 H14A 0.97 ?
C14 H14B 0.97 ?
